data_7201041
loop_
_publ_author_name
'Wang, Wenju'
'Xu, Lin'
'Gao, Guanggang'
'Liu, Li'
'Liu, Xizheng'

_publ_section_title
;
 The first \e-Keggin core of molybdogermanate in extended architectures
 of nickel(II) with N-donor ligands: syntheses, crystal structures and
 magnetic properties
;
_journal_issue 11
_journal_name_full CrystEngComm
_journal_page_first 2488
_journal_paper_doi 10.1039/b903793d
_journal_volume 11
_journal_year 2009
_chemical_formula_sum 'C30 H66 Ge Mo12 N11 Ni4 O42'
_chemical_formula_weight 2711.59
_chemical_name_systematic
;
?
;
_space_group_IT_number 15
_symmetry_cell_setting monoclinic
_symmetry_space_group_name_Hall '-C 2yc'
_symmetry_space_group_name_H-M 'C 1 2/c 1'
_atom_sites_solution_hydrogens geom
_atom_sites_solution_primary direct
_atom_sites_solution_secondary difmap
_audit_creation_method SHELXL-97
_cell_angle_alpha 90.00
_cell_angle_beta 103.472(3)
_cell_angle_gamma 90.00
_cell_formula_units_Z 8
_cell_length_a 33.910(6)
_cell_length_b 15.219(3)
_cell_length_c 26.760(5)
_cell_measurement_reflns_used 8776
_cell_measurement_temperature 293(2)
_cell_measurement_theta_max 27.48
_cell_measurement_theta_min 1.8
_cell_volume 13430(4)
_computing_cell_refinement 'SMART (Bruker, 2002)'
_computing_data_collection 'SMART (Bruker, 2002)'
_computing_data_reduction 'SAINT (Bruker, 2002)'
_computing_molecular_graphics 'DIAMOND (Brandenburg, 1999)'
_computing_publication_material SHELXTL
_computing_structure_refinement SHELXTL
_computing_structure_solution 'SHELXTL (Bruker, 1997)'
_diffrn_ambient_temperature 293(2)
_diffrn_detector_area_resol_mean 'not measured'
_diffrn_measured_fraction_theta_full 0.994
_diffrn_measured_fraction_theta_max 0.994
_diffrn_measurement_device_type 'Bruker SMART CCD APEX II'
_diffrn_measurement_method '\w and \f'
_diffrn_radiation_monochromator graphite
_diffrn_radiation_source 'fine-focus sealed tube'
_diffrn_radiation_type MoK\a
_diffrn_radiation_wavelength 0.71073
_diffrn_reflns_av_R_equivalents 0.0621
_diffrn_reflns_av_sigmaI/netI 0.0764
_diffrn_reflns_limit_h_max 31
_diffrn_reflns_limit_h_min -41
_diffrn_reflns_limit_k_max 18
_diffrn_reflns_limit_k_min -17
_diffrn_reflns_limit_l_max 32
_diffrn_reflns_limit_l_min -32
_diffrn_reflns_number 36144
_diffrn_reflns_theta_full 25.70
_diffrn_reflns_theta_max 25.70
_diffrn_reflns_theta_min 1.47
_exptl_absorpt_coefficient_mu 3.790
_exptl_absorpt_correction_T_max 0.640
_exptl_absorpt_correction_T_min 0.540
_exptl_absorpt_correction_type multi-scan
_exptl_absorpt_process_details '(SADABS; Bruker, 2002)'
_exptl_crystal_colour 'dark blue'
_exptl_crystal_density_diffrn 2.678
_exptl_crystal_density_method 'not measured'
_exptl_crystal_description block
_exptl_crystal_F_000 10032
_exptl_crystal_size_max 0.23
_exptl_crystal_size_mid 0.14
_exptl_crystal_size_min 0.12
_refine_diff_density_max 1.038
_refine_diff_density_min -1.122
_refine_diff_density_rms 0.168
_refine_ls_extinction_method none
_refine_ls_goodness_of_fit_ref 1.037
_refine_ls_hydrogen_treatment constr
_refine_ls_matrix_type full
_refine_ls_number_parameters 856
_refine_ls_number_reflns 12742
_refine_ls_number_restraints 4
_refine_ls_restrained_S_all 1.037
_refine_ls_R_factor_all 0.0813
_refine_ls_R_factor_gt 0.0540
_refine_ls_shift/su_max 0.000
_refine_ls_shift/su_mean 0.000
_refine_ls_structure_factor_coef Fsqd
_refine_ls_weighting_details 'calc w=1/[\s^2^(Fo^2^)+(0.0507P)^2^+163.7583P] where P=(Fo^2^+2Fc^2^)/3'
_refine_ls_weighting_scheme calc
_refine_ls_wR_factor_gt 0.1191
_refine_ls_wR_factor_ref 0.1319
_reflns_number_gt 9326
_reflns_number_total 12742
_reflns_threshold_expression >2sigma(I)
_cod_data_source_file b903793d.txt
_cod_data_source_block 123
_cod_original_sg_symbol_H-M C2/c
_cod_original_formula_sum 'C30 H66 Ge Mo12 N11 Ni4 O42 '
_cod_database_code 7201041

loop_
_symmetry_equiv_pos_as_xyz
'x, y, z'
'-x, y, -z+1/2'
'x+1/2, y+1/2, z'
'-x+1/2, y+1/2, -z+1/2'
'-x, -y, -z'
'x, -y, z-1/2'
'-x+1/2, -y+1/2, -z'
'x+1/2, -y+1/2, z-1/2'

loop_
_atom_site_label
_atom_site_type_symbol
_atom_site_fract_x
_atom_site_fract_y
_atom_site_fract_z
_atom_site_U_iso_or_equiv
_atom_site_adp_type
_atom_site_occupancy
_atom_site_symmetry_multiplicity
_atom_site_calc_flag
_atom_site_refinement_flags
_atom_site_disorder_assembly
_atom_site_disorder_group
Ge Ge 0.16746(3) 0.59993(6) 0.12355(4) 0.0198(2) Uani 1 1 d . . .
Mo1 Mo 0.22408(2) 0.46058(4) 0.22706(3) 0.00782(15) Uani 1 1 d . . .
Mo2 Mo 0.17386(2) 0.77675(5) 0.03224(3) 0.01743(18) Uani 1 1 d . . .
Mo3 Mo 0.10624(2) 0.80164(5) 0.09105(3) 0.01763(19) Uani 1 1 d . . .
Mo4 Mo 0.16419(2) 0.35890(5) 0.14249(3) 0.0214(2) Uani 1 1 d . . .
Mo5 Mo 0.27151(3) 0.63374(5) 0.19023(3) 0.0216(2) Uani 1 1 d . . .
Mo6 Mo 0.19595(3) 0.66079(6) 0.25805(3) 0.0243(2) Uani 1 1 d . . .
Mo7 Mo 0.07861(3) 0.46426(6) 0.08997(4) 0.0301(2) Uani 1 1 d . . .
Mo8 Mo 0.19260(3) 0.57061(6) 0.00033(3) 0.0265(2) Uani 1 1 d . . .
Mo9 Mo 0.12824(3) 0.73285(6) 0.21300(4) 0.0258(2) Uani 1 1 d . . .
Mo10 Mo 0.26103(3) 0.68649(6) 0.09691(3) 0.0231(2) Uani 1 1 d . . .
Mo11 Mo 0.15475(3) 0.43514(6) 0.02291(4) 0.0288(2) Uani 1 1 d . . .
Mo12 Mo 0.06021(3) 0.61913(6) 0.11610(4) 0.0294(2) Uani 1 1 d . . .
Ni1 Ni 0.25865(4) 0.43804(8) 0.10659(5) 0.0268(3) Uani 1 1 d . . .
Ni2 Ni 0.11623(4) 0.48799(9) 0.23105(6) 0.0334(3) Uani 1 1 d . . .
Ni3 Ni 0.21052(4) 0.84435(8) 0.16718(5) 0.0245(3) Uani 1 1 d . . .
Ni4 Ni 0.08601(4) 0.63213(9) -0.01101(5) 0.0308(3) Uani 1 1 d . . .
O1 O 0.14159(19) 0.6132(4) 0.2373(3) 0.0261(16) Uani 1 1 d . . .
O2 O 0.2473(2) 0.7414(4) 0.1564(2) 0.0256(16) Uani 1 1 d . . .
O3 O 0.16598(19) 0.8139(4) 0.1007(2) 0.0239(15) Uani 1 1 d . . .
O4 O 0.19206(19) 0.6426(4) 0.0775(2) 0.0219(15) Uani 1 1 d . . .
O5 O 0.1462(2) 0.4968(4) 0.1004(3) 0.0243(16) Uani 1 1 d . . .
O6 O 0.1839(2) 0.7635(4) 0.2135(2) 0.0260(16) Uani 1 1 d . . .
O7 O 0.2557(2) 0.6794(4) 0.2563(2) 0.0268(16) Uani 1 1 d . . .
H7 H 0.2607 0.7395 0.2711 0.032 Uiso 1 1 d R . .
O8 O 0.1759(2) 0.6957(4) -0.0175(3) 0.0281(16) Uani 1 1 d . . .
O9 O 0.11790(19) 0.7357(4) 0.0326(2) 0.0231(15) Uani 1 1 d . . .
O10 O 0.20421(19) 0.5933(4) 0.1834(2) 0.0184(14) Uani 1 1 d . . .
O11 O 0.2111(2) 0.4717(4) 0.0474(3) 0.0295(17) Uani 1 1 d . . .
O12 O 0.1353(2) 0.5511(4) -0.0027(3) 0.0269(16) Uani 1 1 d . . .
O13 O 0.22964(19) 0.7869(4) 0.0562(3) 0.0260(16) Uani 1 1 d . . .
O14 O 0.2129(2) 0.5356(4) 0.2770(3) 0.0258(16) Uani 1 1 d . . .
O15 O 0.0844(2) 0.5181(5) 0.1578(3) 0.0324(18) Uani 1 1 d . . .
O16 O 0.12709(18) 0.6656(4) 0.1345(2) 0.0218(15) Uani 1 1 d . . .
O17 O 0.2509(2) 0.6213(4) 0.0268(3) 0.0287(16) Uani 1 1 d . . .
H17O H 0.2627 0.6397 0.0019 0.034 Uiso 1 1 d R . .
O18 O 0.2666(2) 0.5684(4) 0.1263(2) 0.0257(16) Uani 1 1 d . . .
O19 O 0.1656(2) 0.4330(4) 0.2043(3) 0.0299(17) Uani 1 1 d . . .
O20 O 0.0687(2) 0.6861(5) 0.1865(3) 0.0309(17) Uani 1 1 d . . .
H20O H 0.0591 0.7374 0.2022 0.037 Uiso 1 1 d R . .
O21 O 0.0722(2) 0.5754(4) 0.0533(3) 0.0308(17) Uani 1 1 d . . .
O22 O 0.2192(2) 0.4153(4) 0.1571(3) 0.0270(16) Uani 1 1 d . . .
O23 O 0.2425(2) 0.3693(4) 0.2646(3) 0.0289(17) Uani 1 1 d . . .
O24 O 0.2009(2) 0.7006(5) 0.3183(3) 0.0369(19) Uani 1 1 d . . .
O25 O 0.1086(2) 0.3604(4) 0.1281(3) 0.0332(18) Uani 1 1 d . . .
O26 O 0.1694(2) 0.3373(4) 0.0760(3) 0.0319(17) Uani 1 1 d . . .
O27 O 0.2721(2) 0.5128(4) 0.2236(2) 0.0231(15) Uani 1 1 d . . .
O28 O 0.1752(2) 0.2599(5) 0.1704(3) 0.042(2) Uani 1 1 d . . .
O29 O 0.1997(2) 0.5397(5) -0.0570(3) 0.0378(19) Uani 1 1 d . . .
O30 O 0.0889(2) 0.8986(5) 0.0623(3) 0.0392(19) Uani 1 1 d . . .
O31 O 0.1116(2) 0.8281(4) 0.1603(3) 0.0294(17) Uani 1 1 d . . .
O32 O 0.0584(2) 0.7386(4) 0.0833(3) 0.0289(17) Uani 1 1 d . . .
O33 O 0.3083(2) 0.7181(5) 0.0997(3) 0.0349(18) Uani 1 1 d . . .
O34 O 0.1526(3) 0.3733(5) -0.0295(3) 0.048(2) Uani 1 1 d . . .
O35 O 0.1627(2) 0.8712(5) -0.0020(3) 0.0373(19) Uani 1 1 d . . .
O36 O 0.1175(2) 0.7868(5) 0.2629(3) 0.042(2) Uani 1 1 d . . .
O37 O 0.0944(2) 0.4138(4) 0.0251(3) 0.0330(18) Uani 1 1 d . . .
H37 H 0.0884 0.3544 0.0101 0.040 Uiso 1 1 d R . .
O38 O 0.3214(2) 0.6534(5) 0.2113(3) 0.0346(18) Uani 1 1 d . . .
O39 O 0.0099(2) 0.6058(5) 0.1091(3) 0.044(2) Uani 1 1 d . . .
O40 O 0.0315(2) 0.4197(5) 0.0763(3) 0.044(2) Uani 1 1 d . . .
OW1 O 0.2505(3) 0.3033(5) 0.0851(3) 0.050(2) Uani 1 1 d . . .
OW2 O 0.0551(2) 0.5226(5) -0.0534(3) 0.042(2) Uani 1 1 d . . .
N1 N 0.0958(3) 0.6852(8) -0.0784(4) 0.053(3) Uani 1 1 d . . .
H1A H 0.1194 0.7151 -0.0711 0.064 Uiso 1 1 calc R . .
H1B H 0.0983 0.6411 -0.0999 0.064 Uiso 1 1 calc R . .
N2 N 0.0341(3) 0.7088(6) -0.0289(4) 0.045(3) Uani 1 1 d . . .
H2A H 0.0119 0.6743 -0.0363 0.054 Uiso 1 1 calc R . .
H2B H 0.0326 0.7430 -0.0019 0.054 Uiso 1 1 calc R . .
N3 N 0.2990(3) 0.4515(6) 0.0593(4) 0.040(2) Uani 1 1 d . . .
H3A H 0.2939 0.4098 0.0348 0.048 Uiso 1 1 calc R . .
H3B H 0.2954 0.5043 0.0437 0.048 Uiso 1 1 calc R . .
N4 N 0.3107(3) 0.4038(6) 0.1614(4) 0.037(2) Uani 1 1 d . . .
H4A H 0.3147 0.4418 0.1878 0.045 Uiso 1 1 calc R . .
H4B H 0.3079 0.3495 0.1735 0.045 Uiso 1 1 calc R . .
N5 N 0.2347(3) 0.9378(6) 0.1277(3) 0.035(2) Uani 1 1 d . . .
H5A H 0.2571 0.9609 0.1483 0.042 Uiso 1 1 calc R . .
H5B H 0.2417 0.9131 0.1005 0.042 Uiso 1 1 calc R . .
N6 N 0.1765(3) 0.9521(6) 0.1803(4) 0.040(2) Uani 1 1 d . . .
H6A H 0.1500 0.9381 0.1715 0.048 Uiso 1 1 calc R . .
H6B H 0.1829 0.9650 0.2141 0.048 Uiso 1 1 calc R . .
N7 N 0.0704(3) 0.5483(8) 0.2610(5) 0.066(4) Uani 1 1 d D . .
H7A H 0.0628 0.5989 0.2441 0.080 Uiso 1 1 calc R . .
H7B H 0.0486 0.5127 0.2559 0.080 Uiso 1 1 calc R . .
N8 N 0.1438(3) 0.4599(10) 0.3087(4) 0.077(4) Uani 1 1 d D . .
H8A H 0.1422 0.4021 0.3148 0.092 Uiso 1 1 calc R . .
H8B H 0.1701 0.4754 0.3158 0.092 Uiso 1 1 calc R . .
N9 N 0.0864(3) 0.3668(7) 0.2259(4) 0.049(3) Uani 1 1 d . . .
N10 N 0.0749(3) 0.2521(6) 0.0087(4) 0.050(3) Uani 1 1 d . . .
N11 N -0.0195(8) -0.1729(14) 0.3069(11) 0.070(8) Uani 1 1 d . . .
C1 C 0.0361(7) 0.7629(14) -0.0730(8) 0.120(8) Uani 1 1 d . . .
H1 H 0.0494 0.8151 -0.0551 0.144 Uiso 1 1 calc R . .
C2 C 0.0644(9) 0.742(2) -0.1039(11) 0.168(11) Uiso 1 1 d . . .
H2AC H 0.0499 0.7149 -0.1356 0.202 Uiso 1 1 calc R . .
H2BC H 0.0764 0.7964 -0.1128 0.202 Uiso 1 1 calc R . .
C3 C 0.0002(13) 0.803(3) -0.1041(16) 0.119(15) Uiso 1 1 d . . .
H3AC H -0.0191 0.8136 -0.0835 0.178 Uiso 1 1 calc R . .
H3BC H -0.0115 0.7653 -0.1322 0.178 Uiso 1 1 calc R . .
H3CC H 0.0073 0.8584 -0.1172 0.178 Uiso 1 1 calc R . .
C4 C 0.3397(6) 0.4440(14) 0.0875(8) 0.097(6) Uiso 1 1 d . . .
H4 H 0.3439 0.5055 0.0983 0.116 Uiso 1 1 calc R . .
C5 C 0.3452(7) 0.4060(16) 0.1370(9) 0.131(8) Uiso 1 1 d . . .
H5AC H 0.3671 0.4374 0.1599 0.157 Uiso 1 1 calc R . .
H5BC H 0.3543 0.3460 0.1349 0.157 Uiso 1 1 calc R . .
C6 C 0.3728(7) 0.4365(17) 0.0619(10) 0.147(9) Uiso 1 1 d . . .
H6AC H 0.3655 0.4656 0.0292 0.221 Uiso 1 1 calc R . .
H6BC H 0.3780 0.3755 0.0568 0.221 Uiso 1 1 calc R . .
H6CC H 0.3966 0.4633 0.0827 0.221 Uiso 1 1 calc R . .
C7 C 0.1835(4) 1.0291(8) 0.1512(5) 0.054(4) Uani 1 1 d . . .
H7AC H 0.1995 1.0716 0.1745 0.065 Uiso 1 1 calc R . .
H7BC H 0.1577 1.0562 0.1355 0.065 Uiso 1 1 calc R . .
C8 C 0.2051(4) 1.0064(9) 0.1105(6) 0.061(4) Uani 1 1 d . . .
H8 H 0.1844 0.9792 0.0832 0.073 Uiso 1 1 calc R . .
C9 C 0.2191(5) 1.0865(10) 0.0857(6) 0.078(5) Uani 1 1 d . . .
H9A H 0.2320 1.0680 0.0591 0.117 Uiso 1 1 calc R . .
H9B H 0.2380 1.1193 0.1112 0.117 Uiso 1 1 calc R . .
H9C H 0.1961 1.1228 0.0711 0.117 Uiso 1 1 calc R . .
C10 C 0.1213(13) 0.512(3) 0.3420(15) 0.134(17) Uiso 1 1 d D . .
H10A H 0.1127 0.4713 0.3650 0.161 Uiso 1 1 calc R . .
H10B H 0.1408 0.5517 0.3632 0.161 Uiso 1 1 calc R . .
C11 C 0.0847(19) 0.567(4) 0.3168(11) 0.076(19) Uiso 1 1 d D . .
H11 H 0.0663 0.5221 0.3249 0.091 Uiso 1 1 calc R . .
C12 C 0.0741(10) 0.624(2) 0.3504(13) 0.090(11) Uiso 1 1 d . . .
H12A H 0.0466 0.6428 0.3372 0.135 Uiso 1 1 calc R . .
H12B H 0.0918 0.6739 0.3548 0.135 Uiso 1 1 calc R . .
H12C H 0.0763 0.5953 0.3829 0.135 Uiso 1 1 calc R . .
C13 C 0.1063(6) 0.2993(14) 0.2537(10) 0.135(10) Uani 1 1 d . . .
H13 H 0.1323 0.3094 0.2736 0.162 Uiso 1 1 calc R . .
C14 C 0.0899(5) 0.2151(10) 0.2541(8) 0.097(7) Uani 1 1 d . . .
H14 H 0.1059 0.1659 0.2645 0.116 Uiso 1 1 calc R . .
C15 C 0.0499(8) 0.2104(16) 0.2386(12) 0.062(9) Uani 1 1 d D . .
C16 C 0.0278(6) 0.2823(13) 0.2201(10) 0.056(8) Uani 1 1 d D . .
H16 H -0.0003 0.2803 0.2094 0.067 Uiso 1 1 calc R . .
C17 C 0.0488(7) 0.3572(14) 0.2179(9) 0.043(6) Uiso 1 1 d D . .
H17 H 0.0333 0.4079 0.2095 0.051 Uiso 1 1 calc R . .
C18 C 0.0290(9) 0.123(2) 0.2460(16) 0.095(13) Uani 1 1 d . . .
H18A H 0.0062 0.1423 0.2593 0.113 Uiso 1 1 d R . .
H18B H 0.0180 0.0993 0.2120 0.113 Uiso 1 1 d R . .
C19 C 0.0441(4) 0.2370(8) -0.0335(6) 0.053(4) Uani 1 1 d . . .
H19 H 0.0359 0.2825 -0.0567 0.063 Uiso 1 1 calc R . .
C20 C 0.0253(4) 0.1581(8) -0.0427(5) 0.052(4) Uani 1 1 d . . .
H20 H 0.0044 0.1507 -0.0719 0.063 Uiso 1 1 calc R . .
C21 C 0.0364(4) 0.0908(8) -0.0103(6) 0.061(4) Uani 1 1 d . . .
C22 C 0.0682(5) 0.1051(9) 0.0325(7) 0.093(7) Uani 1 1 d . . .
H22 H 0.0773 0.0600 0.0558 0.111 Uiso 1 1 calc R . .
C23 C 0.0859(5) 0.1870(9) 0.0400(6) 0.079(6) Uani 1 1 d . . .
H23 H 0.1068 0.1960 0.0689 0.095 Uiso 1 1 calc R . .
C24 C 0.0145(4) 0.0041(9) -0.0168(7) 0.078(6) Uani 1 1 d . . .
H24A H 0.0000 -0.0024 -0.0524 0.094 Uiso 1 1 calc R . .
H24B H 0.0343 -0.0430 -0.0089 0.094 Uiso 1 1 calc R . .
C25 C 0.0240(10) -0.028(2) 0.2860(16) 0.079(11) Uani 1 1 d . . .
C26 C 0.0365(10) -0.106(2) 0.282(2) 0.15(2) Uani 1 1 d . . .
H26 H 0.0607 -0.1149 0.2716 0.175 Uiso 1 1 calc R . .
C27 C 0.0147(11) -0.1760(19) 0.2914(18) 0.124(19) Uani 1 1 d . . .
H27 H 0.0249 -0.2315 0.2868 0.149 Uiso 1 1 calc R . .
C28 C -0.0148(14) -0.022(3) 0.291(2) 0.15(2) Uani 1 1 d . . .
H28 H -0.0295 0.0298 0.2841 0.175 Uiso 1 1 calc R . .
C29 C -0.0323(11) -0.098(3) 0.3090(18) 0.121(18) Uani 1 1 d . . .
H29 H -0.0549 -0.0906 0.3227 0.146 Uiso 1 1 calc R . .
C30 C 0.0439(11) 0.057(2) 0.272(2) 0.13(2) Uani 1 1 d . . .
H30A H 0.0564 0.0822 0.3051 0.161 Uiso 1 1 d R . .
H30B H 0.0658 0.0381 0.2567 0.161 Uiso 1 1 d R . .

loop_
_atom_site_aniso_label
_atom_site_aniso_U_11
_atom_site_aniso_U_22
_atom_site_aniso_U_33
_atom_site_aniso_U_23
_atom_site_aniso_U_13
_atom_site_aniso_U_12
Ge 0.0183(5) 0.0164(5) 0.0227(6) 0.0011(4) 0.0009(4) -0.0014(4)
Mo1 0.0074(4) 0.0041(3) 0.0104(4) 0.0041(3) -0.0011(3) 0.0010(3)
Mo2 0.0173(4) 0.0149(4) 0.0182(4) 0.0040(3) 0.0003(3) -0.0020(3)
Mo3 0.0145(4) 0.0128(4) 0.0225(5) 0.0023(3) -0.0018(3) 0.0011(3)
Mo4 0.0188(4) 0.0108(4) 0.0305(5) 0.0030(3) -0.0024(4) -0.0025(3)
Mo5 0.0208(5) 0.0184(4) 0.0237(5) 0.0016(3) 0.0011(4) -0.0009(3)
Mo6 0.0262(5) 0.0208(5) 0.0247(5) 0.0014(4) 0.0035(4) 0.0027(4)
Mo7 0.0215(5) 0.0216(5) 0.0421(6) 0.0030(4) -0.0028(4) -0.0048(4)
Mo8 0.0281(5) 0.0245(5) 0.0249(5) -0.0006(4) 0.0024(4) -0.0011(4)
Mo9 0.0257(5) 0.0220(5) 0.0290(5) 0.0013(4) 0.0049(4) 0.0024(4)
Mo10 0.0235(5) 0.0207(4) 0.0239(5) 0.0025(4) 0.0032(4) -0.0017(3)
Mo11 0.0281(5) 0.0205(5) 0.0334(5) -0.0026(4) -0.0022(4) -0.0029(4)
Mo12 0.0195(5) 0.0242(5) 0.0414(6) 0.0041(4) 0.0008(4) -0.0008(4)
Ni1 0.0264(8) 0.0202(7) 0.0324(8) -0.0005(6) 0.0042(6) 0.0025(5)
Ni2 0.0273(8) 0.0292(8) 0.0440(9) 0.0096(7) 0.0088(7) -0.0019(6)
Ni3 0.0274(7) 0.0162(6) 0.0272(7) -0.0002(5) 0.0008(6) -0.0004(5)
Ni4 0.0268(8) 0.0272(7) 0.0325(8) 0.0015(6) -0.0048(6) -0.0015(6)
O1 0.023(4) 0.022(4) 0.034(4) 0.002(3) 0.006(3) 0.001(3)
O2 0.030(4) 0.018(4) 0.026(4) 0.002(3) 0.000(3) -0.005(3)
O3 0.024(4) 0.017(3) 0.028(4) 0.005(3) -0.001(3) 0.000(3)
O4 0.029(4) 0.016(3) 0.020(4) 0.003(3) 0.005(3) 0.003(3)
O5 0.026(4) 0.011(3) 0.033(4) 0.002(3) 0.000(3) -0.005(3)
O6 0.038(4) 0.018(4) 0.022(4) 0.005(3) 0.005(3) 0.002(3)
O7 0.033(4) 0.024(4) 0.021(4) -0.002(3) 0.000(3) -0.005(3)
O8 0.031(4) 0.029(4) 0.023(4) 0.007(3) 0.002(3) 0.004(3)
O9 0.018(4) 0.023(4) 0.027(4) -0.001(3) 0.002(3) -0.001(3)
O10 0.026(4) 0.008(3) 0.019(3) 0.006(3) 0.000(3) 0.003(3)
O11 0.023(4) 0.021(4) 0.040(4) 0.002(3) -0.001(3) 0.003(3)
O12 0.034(4) 0.017(4) 0.028(4) 0.003(3) 0.003(3) -0.001(3)
O13 0.024(4) 0.026(4) 0.026(4) 0.002(3) 0.002(3) -0.002(3)
O14 0.026(4) 0.024(4) 0.027(4) 0.012(3) 0.005(3) 0.009(3)
O15 0.018(4) 0.029(4) 0.047(5) 0.010(3) 0.001(3) 0.001(3)
O16 0.018(4) 0.022(4) 0.024(4) 0.002(3) 0.001(3) 0.003(3)
O17 0.027(4) 0.032(4) 0.029(4) 0.001(3) 0.010(3) -0.002(3)
O18 0.035(4) 0.020(4) 0.023(4) 0.000(3) 0.008(3) 0.002(3)
O19 0.021(4) 0.026(4) 0.041(4) 0.001(3) 0.004(3) -0.003(3)
O20 0.027(4) 0.026(4) 0.041(5) 0.003(3) 0.012(3) 0.005(3)
O21 0.024(4) 0.020(4) 0.045(5) 0.000(3) 0.001(3) 0.001(3)
O22 0.023(4) 0.026(4) 0.029(4) 0.000(3) 0.000(3) -0.003(3)
O23 0.030(4) 0.021(4) 0.033(4) 0.011(3) 0.002(3) 0.007(3)
O24 0.046(5) 0.034(4) 0.030(4) 0.001(3) 0.008(4) 0.009(4)
O25 0.024(4) 0.020(4) 0.054(5) 0.005(3) 0.006(3) -0.004(3)
O26 0.037(4) 0.016(4) 0.038(4) -0.005(3) -0.001(3) -0.002(3)
O27 0.028(4) 0.016(3) 0.023(4) 0.008(3) 0.002(3) 0.007(3)
O28 0.041(5) 0.021(4) 0.060(6) 0.013(4) 0.003(4) -0.001(3)
O29 0.041(5) 0.038(5) 0.036(5) -0.002(4) 0.013(4) 0.002(4)
O30 0.041(5) 0.029(4) 0.040(5) 0.010(4) -0.004(4) 0.005(3)
O31 0.028(4) 0.024(4) 0.035(4) 0.000(3) 0.003(3) 0.004(3)
O32 0.021(4) 0.028(4) 0.034(4) 0.004(3) -0.003(3) 0.004(3)
O33 0.027(4) 0.039(5) 0.040(5) 0.011(4) 0.010(3) -0.005(3)
O34 0.057(6) 0.035(5) 0.045(5) -0.012(4) -0.001(4) 0.000(4)
O35 0.033(4) 0.034(4) 0.041(5) 0.011(4) 0.000(4) -0.002(3)
O36 0.043(5) 0.040(5) 0.044(5) -0.003(4) 0.016(4) 0.010(4)
O37 0.029(4) 0.021(4) 0.043(5) -0.002(3) -0.004(3) -0.010(3)
O38 0.024(4) 0.039(5) 0.037(4) 0.009(4) -0.002(3) -0.002(3)
O39 0.022(4) 0.038(5) 0.070(6) 0.005(4) 0.007(4) -0.001(3)
O40 0.034(5) 0.033(5) 0.059(6) -0.003(4) 0.003(4) -0.010(4)
OW1 0.056(6) 0.030(5) 0.061(6) -0.009(4) 0.008(5) 0.003(4)
OW2 0.037(5) 0.039(5) 0.045(5) -0.007(4) -0.003(4) -0.003(4)
N1 0.043(7) 0.073(8) 0.033(6) 0.006(5) -0.012(5) -0.003(6)
N2 0.044(6) 0.032(6) 0.048(7) -0.007(5) -0.012(5) 0.002(4)
N3 0.050(7) 0.033(6) 0.038(6) 0.003(4) 0.011(5) 0.013(5)
N4 0.037(6) 0.033(5) 0.044(6) 0.010(4) 0.013(5) 0.007(4)
N5 0.034(6) 0.033(5) 0.033(5) -0.006(4) -0.002(4) -0.009(4)
N6 0.038(6) 0.032(5) 0.048(6) -0.010(5) 0.005(5) 0.001(4)
N7 0.055(8) 0.055(8) 0.105(10) 0.033(7) 0.052(7) 0.018(6)
N8 0.041(7) 0.125(12) 0.067(9) 0.056(8) 0.017(6) 0.017(7)
N9 0.043(7) 0.036(6) 0.069(8) 0.013(5) 0.016(6) -0.005(5)
N10 0.049(7) 0.024(5) 0.077(8) 0.001(5) 0.011(6) -0.012(5)
N11 0.072(19) 0.018(12) 0.11(2) 0.002(12) 0.005(16) -0.010(11)
C1 0.16(2) 0.091(15) 0.112(17) 0.064(13) 0.030(15) 0.061(14)
C7 0.069(10) 0.023(7) 0.063(9) 0.010(6) 0.000(8) 0.021(6)
C8 0.066(10) 0.041(8) 0.071(10) 0.031(7) 0.007(8) 0.008(7)
C9 0.102(14) 0.057(10) 0.068(11) 0.012(8) 0.007(10) -0.001(9)
C13 0.081(14) 0.105(17) 0.20(2) 0.090(17) -0.012(14) -0.041(12)
C14 0.062(11) 0.033(9) 0.19(2) 0.040(11) 0.030(12) 0.002(7)
C15 0.043(17) 0.045(17) 0.10(2) 0.045(16) 0.018(16) -0.008(13)
C16 0.023(14) 0.07(2) 0.07(2) 0.008(16) 0.008(13) -0.021(13)
C18 0.046(19) 0.07(2) 0.16(4) 0.04(2) -0.01(2) -0.017(16)
C19 0.046(8) 0.034(7) 0.071(10) 0.003(7) -0.001(7) 0.003(6)
C20 0.046(8) 0.032(7) 0.068(9) -0.003(6) -0.010(7) 0.008(6)
C21 0.047(8) 0.026(7) 0.089(11) -0.012(7) -0.025(7) -0.009(6)
C22 0.100(13) 0.024(7) 0.118(15) 0.029(8) -0.046(11) -0.014(8)
C23 0.080(12) 0.041(9) 0.088(12) 0.007(8) -0.039(9) -0.022(8)
C24 0.062(12) 0.031(8) 0.121(17) -0.013(9) -0.022(9) -0.006(8)
C25 0.05(2) 0.036(17) 0.15(4) -0.009(19) 0.03(2) -0.031(15)
C26 0.03(2) 0.07(3) 0.34(7) 0.04(4) 0.05(3) -0.011(17)
C27 0.07(3) 0.024(16) 0.30(6) 0.03(2) 0.07(3) 0.012(15)
C28 0.11(4) 0.07(3) 0.28(7) -0.02(4) 0.07(4) -0.04(3)
C29 0.08(3) 0.08(3) 0.24(6) -0.04(3) 0.10(3) -0.04(2)
C30 0.07(3) 0.07(3) 0.27(6) 0.06(3) 0.05(3) -0.03(2)

loop_
_atom_type_symbol
_atom_type_description
_atom_type_scat_dispersion_real
_atom_type_scat_dispersion_imag
_atom_type_scat_source
Ge Ge 0.1547 1.8001 'International Tables Vol C Tables 4.2.6.8 and 6.1.1.4'
Mo Mo -1.6832 0.6857 'International Tables Vol C Tables 4.2.6.8 and 6.1.1.4'
Ni Ni 0.3393 1.1124 'International Tables Vol C Tables 4.2.6.8 and 6.1.1.4'
O O 0.0106 0.0060 'International Tables Vol C Tables 4.2.6.8 and 6.1.1.4'
N N 0.0061 0.0033 'International Tables Vol C Tables 4.2.6.8 and 6.1.1.4'
C C 0.0033 0.0016 'International Tables Vol C Tables 4.2.6.8 and 6.1.1.4'
H H 0.0000 0.0000 'International Tables Vol C Tables 4.2.6.8 and 6.1.1.4'

loop_
_geom_angle_atom_site_label_1
_geom_angle_atom_site_label_2
_geom_angle_atom_site_label_3
_geom_angle
_geom_angle_site_symmetry_1
_geom_angle_site_symmetry_3
_geom_angle_publ_flag
O4 Ge O16 114.6(3) . . ?
O4 Ge O5 107.5(3) . . ?
O16 Ge O5 106.9(3) . . ?
O4 Ge O10 107.6(3) . . ?
O16 Ge O10 106.7(3) . . ?
O5 Ge O10 113.8(3) . . ?
O23 Mo1 O27 99.8(3) . . ?
O23 Mo1 O14 100.5(3) . . ?
O27 Mo1 O14 95.8(3) . . ?
O23 Mo1 O22 102.1(3) . . ?
O27 Mo1 O22 89.1(3) . . ?
O14 Mo1 O22 155.8(3) . . ?
O23 Mo1 O19 102.0(3) . . ?
O27 Mo1 O19 156.1(3) . . ?
O14 Mo1 O19 89.6(3) . . ?
O22 Mo1 O19 77.1(3) . . ?
O23 Mo1 O10 173.6(3) . . ?
O27 Mo1 O10 76.0(2) . . ?
O14 Mo1 O10 75.3(2) . . ?
O22 Mo1 O10 82.9(2) . . ?
O19 Mo1 O10 83.0(2) . . ?
O23 Mo1 Mo4 96.3(2) . . ?
O27 Mo1 Mo4 128.5(2) . . ?
O14 Mo1 Mo4 128.7(2) . . ?
O22 Mo1 Mo4 39.59(19) . . ?
O19 Mo1 Mo4 39.3(2) . . ?
O10 Mo1 Mo4 90.17(15) . . ?
O35 Mo2 O8 102.7(3) . . ?
O35 Mo2 O13 101.4(3) . . ?
O8 Mo2 O13 95.7(3) . . ?
O35 Mo2 O3 101.2(3) . . ?
O8 Mo2 O3 153.7(3) . . ?
O13 Mo2 O3 90.2(3) . . ?
O35 Mo2 O9 100.0(3) . . ?
O8 Mo2 O9 89.4(3) . . ?
O13 Mo2 O9 156.3(3) . . ?
O3 Mo2 O9 75.8(3) . . ?
O35 Mo2 O4 177.0(3) . . ?
O8 Mo2 O4 75.1(3) . . ?
O13 Mo2 O4 76.9(3) . . ?
O3 Mo2 O4 81.4(2) . . ?
O9 Mo2 O4 82.1(2) . . ?
O35 Mo2 Mo3 94.1(3) . . ?
O8 Mo2 Mo3 127.7(2) . . ?
O13 Mo2 Mo3 129.1(2) . . ?
O3 Mo2 Mo3 39.06(18) . . ?
O9 Mo2 Mo3 38.66(19) . . ?
O4 Mo2 Mo3 88.90(16) . . ?
O30 Mo3 O32 101.3(3) . . ?
O30 Mo3 O31 101.8(3) . . ?
O32 Mo3 O31 95.9(3) . . ?
O30 Mo3 O9 101.2(3) . . ?
O32 Mo3 O9 88.9(3) . . ?
O31 Mo3 O9 155.0(3) . . ?
O30 Mo3 O3 102.2(3) . . ?
O32 Mo3 O3 154.3(3) . . ?
O31 Mo3 O3 89.4(3) . . ?
O9 Mo3 O3 76.4(3) . . ?
O30 Mo3 O16 176.1(3) . . ?
O32 Mo3 O16 76.1(2) . . ?
O31 Mo3 O16 75.8(3) . . ?
O9 Mo3 O16 81.6(2) . . ?
O3 Mo3 O16 80.9(2) . . ?
O30 Mo3 Mo2 95.5(3) . . ?
O32 Mo3 Mo2 127.9(2) . . ?
O31 Mo3 Mo2 128.3(2) . . ?
O9 Mo3 Mo2 39.23(18) . . ?
O3 Mo3 Mo2 39.13(19) . . ?
O16 Mo3 Mo2 88.35(15) . . ?
O28 Mo4 O25 102.4(3) . . ?
O28 Mo4 O26 101.9(4) . . ?
O25 Mo4 O26 97.1(3) . . ?
O28 Mo4 O19 100.3(4) . . ?
O25 Mo4 O19 89.5(3) . . ?
O26 Mo4 O19 154.9(3) . . ?
O28 Mo4 O22 101.3(3) . . ?
O25 Mo4 O22 153.9(3) . . ?
O26 Mo4 O22 88.3(3) . . ?
O19 Mo4 O22 75.8(3) . . ?
O28 Mo4 O5 177.6(3) . . ?
O25 Mo4 O5 75.7(3) . . ?
O26 Mo4 O5 77.0(3) . . ?
O19 Mo4 O5 81.3(3) . . ?
O22 Mo4 O5 80.7(2) . . ?
O28 Mo4 Mo1 94.8(3) . . ?
O25 Mo4 Mo1 128.1(2) . . ?
O26 Mo4 Mo1 126.8(2) . . ?
O19 Mo4 Mo1 38.96(19) . . ?
O22 Mo4 Mo1 38.6(2) . . ?
O5 Mo4 Mo1 87.56(15) . . ?
O38 Mo5 O18 105.0(3) . . ?
O38 Mo5 O2 106.7(3) . . ?
O18 Mo5 O2 94.6(3) . . ?
O38 Mo5 O27 96.2(3) . . ?
O18 Mo5 O27 85.1(3) . . ?
O2 Mo5 O27 156.3(3) . . ?
O38 Mo5 O7 95.5(3) . . ?
O18 Mo5 O7 158.0(3) . . ?
O2 Mo5 O7 87.1(3) . . ?
O27 Mo5 O7 84.7(3) . . ?
O38 Mo5 O10 164.7(3) . . ?
O18 Mo5 O10 85.1(3) . . ?
O2 Mo5 O10 83.5(2) . . ?
O27 Mo5 O10 72.9(2) . . ?
O7 Mo5 O10 73.3(2) . . ?
O38 Mo5 Mo10 99.8(2) . . ?
O18 Mo5 Mo10 48.89(19) . . ?
O2 Mo5 Mo10 48.8(2) . . ?
O27 Mo5 Mo10 133.79(19) . . ?
O7 Mo5 Mo10 135.74(19) . . ?
O10 Mo5 Mo10 95.48(15) . . ?
O24 Mo6 O1 106.4(3) . . ?
O24 Mo6 O6 104.8(3) . . ?
O1 Mo6 O6 94.3(3) . . ?
O24 Mo6 O14 98.0(3) . . ?
O1 Mo6 O14 85.1(3) . . ?
O6 Mo6 O14 156.3(3) . . ?
O24 Mo6 O7 95.4(3) . . ?
O1 Mo6 O7 157.1(3) . . ?
O6 Mo6 O7 86.7(3) . . ?
O14 Mo6 O7 84.9(3) . . ?
O24 Mo6 O10 166.6(3) . . ?
O1 Mo6 O10 83.4(3) . . ?
O6 Mo6 O10 83.0(2) . . ?
O14 Mo6 O10 73.4(2) . . ?
O7 Mo6 O10 74.0(2) . . ?
O24 Mo6 Mo9 99.9(2) . . ?
O1 Mo6 Mo9 48.73(19) . . ?
O6 Mo6 Mo9 48.4(2) . . ?
O14 Mo6 Mo9 133.6(2) . . ?
O7 Mo6 Mo9 134.87(19) . . ?
O10 Mo6 Mo9 93.37(15) . . ?
O40 Mo7 O21 104.5(3) . . ?
O40 Mo7 O15 104.7(4) . . ?
O21 Mo7 O15 94.6(3) . . ?
O40 Mo7 O25 97.7(3) . . ?
O21 Mo7 O25 156.8(3) . . ?
O15 Mo7 O25 86.0(3) . . ?
O40 Mo7 O37 94.8(3) . . ?
O21 Mo7 O37 85.4(3) . . ?
O15 Mo7 O37 159.8(3) . . ?
O25 Mo7 O37 86.3(3) . . ?
O40 Mo7 O5 167.3(3) . . ?
O21 Mo7 O5 82.2(3) . . ?
O15 Mo7 O5 85.2(3) . . ?
O25 Mo7 O5 74.7(2) . . ?
O37 Mo7 O5 74.8(2) . . ?
O40 Mo7 Mo12 98.6(3) . . ?
O21 Mo7 Mo12 48.3(2) . . ?
O15 Mo7 Mo12 49.0(2) . . ?
O25 Mo7 Mo12 134.7(2) . . ?
O37 Mo7 Mo12 133.66(19) . . ?
O5 Mo7 Mo12 93.91(16) . . ?
O29 Mo8 O12 105.9(3) . . ?
O29 Mo8 O11 106.1(3) . . ?
O12 Mo8 O11 94.4(3) . . ?
O29 Mo8 O8 98.1(3) . . ?
O12 Mo8 O8 85.0(3) . . ?
O11 Mo8 O8 154.9(3) . . ?
O29 Mo8 O17 95.0(3) . . ?
O12 Mo8 O17 158.0(3) . . ?
O11 Mo8 O17 85.9(3) . . ?
O8 Mo8 O17 85.6(3) . . ?
O29 Mo8 O4 166.3(3) . . ?
O12 Mo8 O4 84.0(3) . . ?
O11 Mo8 O4 82.0(3) . . ?
O8 Mo8 O4 73.0(2) . . ?
O17 Mo8 O4 74.3(2) . . ?
O29 Mo8 Mo11 100.1(3) . . ?
O12 Mo8 Mo11 48.74(19) . . ?
O11 Mo8 Mo11 48.7(2) . . ?
O8 Mo8 Mo11 133.3(2) . . ?
O17 Mo8 Mo11 134.53(19) . . ?
O4 Mo8 Mo11 93.50(16) . . ?
O36 Mo9 O6 105.5(3) . . ?
O36 Mo9 O1 105.6(3) . . ?
O6 Mo9 O1 94.1(3) . . ?
O36 Mo9 O31 97.3(3) . . ?
O6 Mo9 O31 86.8(3) . . ?
O1 Mo9 O31 155.9(3) . . ?
O36 Mo9 O20 93.7(3) . . ?
O6 Mo9 O20 160.0(3) . . ?
O1 Mo9 O20 85.8(3) . . ?
O31 Mo9 O20 85.3(3) . . ?
O36 Mo9 O16 166.3(3) . . ?
O6 Mo9 O16 85.6(2) . . ?
O1 Mo9 O16 81.0(3) . . ?
O31 Mo9 O16 75.0(2) . . ?
O20 Mo9 O16 74.6(2) . . ?
O36 Mo9 Mo6 99.8(3) . . ?
O6 Mo9 Mo6 48.70(19) . . ?
O1 Mo9 Mo6 48.29(19) . . ?
O31 Mo9 Mo6 135.2(2) . . ?
O20 Mo9 Mo6 134.04(19) . . ?
O16 Mo9 Mo6 93.49(15) . . ?
O33 Mo10 O2 104.5(3) . . ?
O33 Mo10 O18 104.3(3) . . ?
O2 Mo10 O18 94.8(3) . . ?
O33 Mo10 O13 100.7(3) . . ?
O2 Mo10 O13 85.4(3) . . ?
O18 Mo10 O13 154.0(3) . . ?
O33 Mo10 O17 97.7(3) . . ?
O2 Mo10 O17 157.2(3) . . ?
O18 Mo10 O17 84.5(3) . . ?
O13 Mo10 O17 85.4(3) . . ?
O33 Mo10 O4 170.2(3) . . ?
O2 Mo10 O4 83.6(2) . . ?
O18 Mo10 O4 80.0(2) . . ?
O13 Mo10 O4 74.2(2) . . ?
O17 Mo10 O4 73.8(2) . . ?
O33 Mo10 Mo5 97.7(2) . . ?
O2 Mo10 Mo5 49.04(19) . . ?
O18 Mo10 Mo5 48.86(19) . . ?
O13 Mo10 Mo5 134.0(2) . . ?
O17 Mo10 Mo5 133.21(19) . . ?
O4 Mo10 Mo5 91.76(15) . . ?
O34 Mo11 O12 105.6(3) . . ?
O34 Mo11 O11 106.7(4) . . ?
O12 Mo11 O11 94.9(3) . . ?
O34 Mo11 O26 97.4(3) . . ?
O12 Mo11 O26 155.9(3) . . ?
O11 Mo11 O26 85.1(3) . . ?
O34 Mo11 O37 94.9(4) . . ?
O12 Mo11 O37 84.1(3) . . ?
O11 Mo11 O37 157.7(3) . . ?
O26 Mo11 O37 87.0(3) . . ?
O34 Mo11 O5 166.0(3) . . ?
O12 Mo11 O5 81.3(3) . . ?
O11 Mo11 O5 84.4(3) . . ?
O26 Mo11 O5 74.7(2) . . ?
O37 Mo11 O5 73.4(3) . . ?
O34 Mo11 Mo8 100.3(3) . . ?
O12 Mo11 Mo8 48.7(2) . . ?
O11 Mo11 Mo8 49.3(2) . . ?
O26 Mo11 Mo8 134.0(2) . . ?
O37 Mo11 Mo8 132.64(19) . . ?
O5 Mo11 Mo8 93.32(15) . . ?
O39 Mo12 O21 105.9(4) . . ?
O39 Mo12 O15 104.3(3) . . ?
O21 Mo12 O15 94.6(3) . . ?
O39 Mo12 O32 97.6(3) . . ?
O21 Mo12 O32 85.6(3) . . ?
O15 Mo12 O32 157.1(3) . . ?
O39 Mo12 O20 94.7(3) . . ?
O21 Mo12 O20 158.7(3) . . ?
O15 Mo12 O20 85.3(3) . . ?
O32 Mo12 O20 86.3(3) . . ?
O39 Mo12 O16 167.5(3) . . ?
O21 Mo12 O16 84.0(3) . . ?
O15 Mo12 O16 82.0(2) . . ?
O32 Mo12 O16 75.3(2) . . ?
O20 Mo12 O16 74.8(2) . . ?
O39 Mo12 Mo7 99.4(3) . . ?
O21 Mo12 Mo7 48.5(2) . . ?
O15 Mo12 Mo7 48.9(2) . . ?
O32 Mo12 Mo7 133.9(2) . . ?
O20 Mo12 Mo7 134.08(19) . . ?
O16 Mo12 Mo7 92.87(16) . . ?
O11 Ni1 O18 89.4(3) . . ?
O11 Ni1 N3 90.8(3) . . ?
O18 Ni1 N3 89.8(3) . . ?
O11 Ni1 N4 174.1(3) . . ?
O18 Ni1 N4 91.3(3) . . ?
N3 Ni1 N4 83.3(4) . . ?
O11 Ni1 OW1 90.2(3) . . ?
O18 Ni1 OW1 179.2(3) . . ?
N3 Ni1 OW1 89.6(4) . . ?
N4 Ni1 OW1 89.1(4) . . ?
O11 Ni1 O22 91.9(3) . . ?
O18 Ni1 O22 93.3(3) . . ?
N3 Ni1 O22 175.9(3) . . ?
N4 Ni1 O22 93.8(3) . . ?
OW1 Ni1 O22 87.3(3) . . ?
O15 Ni2 O1 89.3(3) . . ?
O15 Ni2 N9 89.7(4) . . ?
O1 Ni2 N9 175.3(4) . . ?
O15 Ni2 N8 174.4(4) . . ?
O1 Ni2 N8 91.5(4) . . ?
N9 Ni2 N8 89.0(5) . . ?
O15 Ni2 N7 89.7(4) . . ?
O1 Ni2 N7 84.2(4) . . ?
N9 Ni2 N7 91.2(4) . . ?
N8 Ni2 N7 84.9(5) . . ?
O15 Ni2 O19 92.7(3) . . ?
O1 Ni2 O19 92.5(3) . . ?
N9 Ni2 O19 92.1(3) . . ?
N8 Ni2 O19 92.8(4) . . ?
N7 Ni2 O19 175.9(4) . . ?
N5 Ni3 O2 97.3(3) . . ?
N5 Ni3 N6 81.1(4) . . ?
O2 Ni3 N6 176.6(3) . . ?
N5 Ni3 O6 172.0(3) . . ?
O2 Ni3 O6 89.7(3) . . ?
N6 Ni3 O6 91.8(3) . . ?
N5 Ni3 O3 90.7(3) . . ?
O2 Ni3 O3 93.1(3) . . ?
N6 Ni3 O3 90.0(3) . . ?
O6 Ni3 O3 92.7(3) . . ?
N5 Ni3 O23 90.5(3) . 4 ?
O2 Ni3 O23 84.3(3) . 4 ?
N6 Ni3 O23 92.7(3) . 4 ?
O6 Ni3 O23 86.4(3) . 4 ?
O3 Ni3 O23 177.2(3) . 4 ?
O12 Ni4 N2 172.8(3) . . ?
O12 Ni4 N1 92.1(4) . . ?
N2 Ni4 N1 83.1(4) . . ?
O12 Ni4 O21 89.7(3) . . ?
N2 Ni4 O21 94.7(4) . . ?
N1 Ni4 O21 175.8(3) . . ?
O12 Ni4 O9 95.2(3) . . ?
N2 Ni4 O9 90.3(3) . . ?
N1 Ni4 O9 91.4(4) . . ?
O21 Ni4 O9 92.2(3) . . ?
O12 Ni4 OW2 82.8(3) . . ?
N2 Ni4 OW2 91.8(3) . . ?
N1 Ni4 OW2 90.0(4) . . ?
O21 Ni4 OW2 86.5(3) . . ?
O9 Ni4 OW2 177.6(3) . . ?
Mo6 O1 Mo9 83.0(3) . . ?
Mo6 O1 Ni2 135.5(3) . . ?
Mo9 O1 Ni2 140.2(4) . . ?
Mo10 O2 Mo5 82.2(3) . . ?
Mo10 O2 Ni3 135.0(3) . . ?
Mo5 O2 Ni3 140.6(4) . . ?
Mo3 O3 Mo2 101.8(3) . . ?
Mo3 O3 Ni3 129.8(3) . . ?
Mo2 O3 Ni3 128.1(3) . . ?
Ge O4 Mo8 123.0(3) . . ?
Ge O4 Mo10 123.6(3) . . ?
Mo8 O4 Mo10 96.6(2) . . ?
Ge O4 Mo2 124.2(3) . . ?
Mo8 O4 Mo2 90.4(2) . . ?
Mo10 O4 Mo2 89.7(2) . . ?
Ge O5 Mo7 123.0(3) . . ?
Ge O5 Mo11 122.4(3) . . ?
Mo7 O5 Mo11 97.5(2) . . ?
Ge O5 Mo4 124.9(3) . . ?
Mo7 O5 Mo4 90.3(2) . . ?
Mo11 O5 Mo4 89.7(2) . . ?
Mo9 O6 Mo6 82.9(3) . . ?
Mo9 O6 Ni3 133.6(3) . . ?
Mo6 O6 Ni3 140.8(4) . . ?
Mo6 O7 Mo5 115.1(3) . . ?
Mo2 O8 Mo8 121.5(3) . . ?
Mo3 O9 Mo2 102.1(3) . . ?
Mo3 O9 Ni4 130.4(3) . . ?
Mo2 O9 Ni4 126.7(3) . . ?
Ge O10 Mo6 123.2(3) . . ?
Ge O10 Mo5 121.4(3) . . ?
Mo6 O10 Mo5 97.4(2) . . ?
Ge O10 Mo1 123.5(3) . . ?
Mo6 O10 Mo1 91.8(2) . . ?
Mo5 O10 Mo1 91.5(2) . . ?
Mo11 O11 Mo8 82.0(3) . . ?
Mo11 O11 Ni1 136.2(4) . . ?
Mo8 O11 Ni1 139.8(4) . . ?
Mo8 O12 Mo11 82.6(3) . . ?
Mo8 O12 Ni4 133.9(3) . . ?
Mo11 O12 Ni4 141.6(4) . . ?
Mo2 O13 Mo10 119.1(3) . . ?
Mo1 O14 Mo6 119.5(3) . . ?
Mo7 O15 Mo12 82.1(3) . . ?
Mo7 O15 Ni2 135.0(4) . . ?
Mo12 O15 Ni2 140.6(4) . . ?
Ge O16 Mo12 123.2(3) . . ?
Ge O16 Mo9 123.0(3) . . ?
Mo12 O16 Mo9 97.8(2) . . ?
Ge O16 Mo3 123.9(3) . . ?
Mo12 O16 Mo3 89.8(2) . . ?
Mo9 O16 Mo3 90.0(2) . . ?
Mo10 O17 Mo8 115.3(3) . . ?
Mo5 O18 Mo10 82.3(2) . . ?
Mo5 O18 Ni1 134.1(3) . . ?
Mo10 O18 Ni1 142.2(4) . . ?
Mo1 O19 Mo4 101.7(3) . . ?
Mo1 O19 Ni2 128.4(4) . . ?
Mo4 O19 Ni2 129.0(3) . . ?
Mo9 O20 Mo12 112.8(3) . . ?
Mo12 O21 Mo7 83.2(3) . . ?
Mo12 O21 Ni4 135.3(4) . . ?
Mo7 O21 Ni4 139.6(4) . . ?
Mo1 O22 Mo4 101.8(3) . . ?
Mo1 O22 Ni1 128.2(3) . . ?
Mo4 O22 Ni1 129.5(3) . . ?
Mo1 O23 Ni3 136.3(4) . 4_545 ?
Mo4 O25 Mo7 119.2(3) . . ?
Mo4 O26 Mo11 118.4(3) . . ?
Mo1 O27 Mo5 119.7(3) . . ?
Mo3 O31 Mo9 119.2(3) . . ?
Mo3 O32 Mo12 118.7(3) . . ?
Mo7 O37 Mo11 114.2(3) . . ?
C2 N1 Ni4 113.7(14) . . ?
C1 N2 Ni4 108.0(10) . . ?
C4 N3 Ni1 111.4(10) . . ?
C5 N4 Ni1 108.3(11) . . ?
C8 N5 Ni3 109.4(8) . . ?
C7 N6 Ni3 112.1(8) . . ?
C11 N7 Ni2 112(3) . . ?
C10 N8 Ni2 107.6(18) . . ?
C17 N9 C13 111.3(15) . . ?
C17 N9 Ni2 124.9(12) . . ?
C13 N9 Ni2 117.5(10) . . ?
C23 N10 C19 117.1(11) . . ?
C29 N11 C27 113(3) . . ?
C2 C1 C3 110(3) . . ?
C2 C1 N2 120.4(18) . . ?
C3 C1 N2 121(3) . . ?
N1 C2 C1 112(2) . . ?
N3 C4 C5 115.6(18) . . ?
N3 C4 C6 121.3(19) . . ?
C5 C4 C6 118(2) . . ?
C4 C5 N4 118.7(19) . . ?
N6 C7 C8 111.9(10) . . ?
N5 C8 C7 111.0(11) . . ?
N5 C8 C9 117.0(13) . . ?
C7 C8 C9 113.0(13) . . ?
C11 C10 N8 120(3) . . ?
C12 C11 N7 135(5) . . ?
C12 C11 C10 112(3) . . ?
N7 C11 C10 113(4) . . ?
N9 C13 C14 123.5(17) . . ?
C15 C14 C13 115.4(17) . . ?
C14 C15 C16 121(2) . . ?
C14 C15 C18 118.4(19) . . ?
C16 C15 C18 121(2) . . ?
C17 C16 C15 116(2) . . ?
N9 C17 C16 128(2) . . ?
C30 C18 C15 129(3) . . ?
C30 C18 C18 102(3) . 2 ?
C15 C18 C18 120.1(16) . 2 ?
C20 C19 N10 122.5(12) . . ?
C21 C20 C19 120.6(12) . . ?
C20 C21 C22 117.4(11) . . ?
C20 C21 C24 122.6(12) . . ?
C22 C21 C24 119.9(13) . . ?
C23 C22 C21 119.2(13) . . ?
N10 C23 C22 123.3(13) . . ?
C24 C24 C21 112.5(16) 5 . ?
C26 C25 C28 115(3) . . ?
C26 C25 C30 125(3) . . ?
C28 C25 C30 118(3) . . ?
C26 C25 C28 85(4) . 2 ?
C28 C25 C28 101(4) . 2 ?
C30 C25 C28 72(3) . 2 ?
C25 C26 C27 120(4) . . ?
N11 C27 C26 126(3) . . ?
C25 C28 C29 118(4) . . ?
C25 C28 C25 79(4) . 2 ?
C29 C28 C25 109(3) . 2 ?
N11 C29 C28 124(4) . . ?
C18 C30 C25 131(3) . . ?

loop_
_geom_bond_atom_site_label_1
_geom_bond_atom_site_label_2
_geom_bond_distance
_geom_bond_site_symmetry_2
_geom_bond_publ_flag
Ge O4 1.764(6) . ?
Ge O16 1.774(6) . ?
Ge O5 1.778(6) . ?
Ge O10 1.789(6) . ?
Mo1 O23 1.742(6) . ?
Mo1 O27 1.832(7) . ?
Mo1 O14 1.862(7) . ?
Mo1 O22 1.966(7) . ?
Mo1 O19 1.980(7) . ?
Mo1 O10 2.351(6) . ?
Mo1 Mo4 3.0823(11) . ?
Mo2 O35 1.699(7) . ?
Mo2 O8 1.828(7) . ?
Mo2 O13 1.857(6) . ?
Mo2 O3 1.993(7) . ?
Mo2 O9 2.000(6) . ?
Mo2 O4 2.381(6) . ?
Mo2 Mo3 3.0917(13) . ?
Mo3 O30 1.704(7) . ?
Mo3 O32 1.855(7) . ?
Mo3 O31 1.864(7) . ?
Mo3 O9 1.975(7) . ?
Mo3 O3 1.990(6) . ?
Mo3 O16 2.398(6) . ?
Mo4 O28 1.684(7) . ?
Mo4 O25 1.833(7) . ?
Mo4 O26 1.857(7) . ?
Mo4 O19 1.994(7) . ?
Mo4 O22 2.006(7) . ?
Mo4 O5 2.392(6) . ?
Mo5 O38 1.682(7) . ?
Mo5 O18 1.951(7) . ?
Mo5 O2 1.957(6) . ?
Mo5 O27 2.044(6) . ?
Mo5 O7 2.082(7) . ?
Mo5 O10 2.330(6) . ?
Mo5 Mo10 2.5677(13) . ?
Mo6 O24 1.694(7) . ?
Mo6 O1 1.938(7) . ?
Mo6 O6 1.951(6) . ?
Mo6 O14 2.020(6) . ?
Mo6 O7 2.056(7) . ?
Mo6 O10 2.320(6) . ?
Mo6 Mo9 2.5766(13) . ?
Mo7 O40 1.696(7) . ?
Mo7 O21 1.943(7) . ?
Mo7 O15 1.959(8) . ?
Mo7 O25 2.023(7) . ?
Mo7 O37 2.079(8) . ?
Mo7 O5 2.298(6) . ?
Mo7 Mo12 2.5763(14) . ?
Mo8 O29 1.675(7) . ?
Mo8 O12 1.949(7) . ?
Mo8 O11 1.969(7) . ?
Mo8 O8 2.012(7) . ?
Mo8 O17 2.085(7) . ?
Mo8 O4 2.343(6) . ?
Mo8 Mo11 2.5739(13) . ?
Mo9 O36 1.678(8) . ?
Mo9 O6 1.942(7) . ?
Mo9 O1 1.951(7) . ?
Mo9 O31 2.009(7) . ?
Mo9 O20 2.102(7) . ?
Mo9 O16 2.329(6) . ?
Mo10 O33 1.660(7) . ?
Mo10 O2 1.949(7) . ?
Mo10 O18 1.952(6) . ?
Mo10 O13 2.029(7) . ?
Mo10 O17 2.079(7) . ?
Mo10 O4 2.370(7) . ?
Mo11 O34 1.677(8) . ?
Mo11 O12 1.951(6) . ?
Mo11 O11 1.953(7) . ?
Mo11 O26 2.039(7) . ?
Mo11 O37 2.088(7) . ?
Mo11 O5 2.354(7) . ?
Mo12 O39 1.684(7) . ?
Mo12 O21 1.937(7) . ?
Mo12 O15 1.964(7) . ?
Mo12 O32 2.014(7) . ?
Mo12 O20 2.102(7) . ?
Mo12 O16 2.317(6) . ?
Ni1 O11 2.044(7) . ?
Ni1 O18 2.055(7) . ?
Ni1 N3 2.080(9) . ?
Ni1 N4 2.080(9) . ?
Ni1 OW1 2.131(8) . ?
Ni1 O22 2.140(7) . ?
Ni2 O15 2.057(7) . ?
Ni2 O1 2.081(7) . ?
Ni2 N9 2.093(10) . ?
Ni2 N8 2.113(11) . ?
Ni2 N7 2.117(10) . ?
Ni2 O19 2.138(7) . ?
Ni3 N5 2.052(9) . ?
Ni3 O2 2.064(7) . ?
Ni3 N6 2.081(9) . ?
Ni3 O6 2.094(7) . ?
Ni3 O3 2.100(6) . ?
Ni3 O23 2.159(7) 4 ?
Ni4 O12 2.047(7) . ?
Ni4 N2 2.072(9) . ?
Ni4 N1 2.073(10) . ?
Ni4 O21 2.073(7) . ?
Ni4 O9 2.103(6) . ?
Ni4 OW2 2.146(8) . ?
O23 Ni3 2.159(7) 4_545 ?
N1 C2 1.42(3) . ?
N2 C1 1.45(2) . ?
N3 C4 1.42(2) . ?
N4 C5 1.47(2) . ?
N5 C8 1.447(15) . ?
N6 C7 1.458(15) . ?
N7 C11 1.48(2) . ?
N8 C10 1.52(5) . ?
N9 C17 1.25(2) . ?
N9 C13 1.35(2) . ?
N10 C23 1.293(17) . ?
N10 C19 1.365(16) . ?
N11 C29 1.22(4) . ?
N11 C27 1.32(4) . ?
C1 C2 1.44(3) . ?
C1 C3 1.44(4) . ?
C4 C5 1.42(3) . ?
C4 C6 1.45(3) . ?
C7 C8 1.486(19) . ?
C8 C9 1.516(19) . ?
C10 C11 1.51(6) . ?
C11 C12 1.36(5) . ?
C13 C14 1.40(2) . ?
C14 C15 1.32(3) . ?
C15 C16 1.35(3) . ?
C15 C18 1.54(3) . ?
C16 C17 1.35(3) . ?
C18 C30 1.27(4) . ?
C19 C20 1.356(17) . ?
C20 C21 1.340(17) . ?
C21 C22 1.394(18) . ?
C21 C24 1.503(17) . ?
C22 C23 1.378(18) . ?
C24 C24 1.49(3) 5 ?
C25 C26 1.28(5) . ?
C25 C28 1.36(5) . ?
C25 C30 1.54(4) . ?
C26 C27 1.36(4) . ?
C28 C29 1.43(5) . ?
